data_7063385
loop_
_publ_author_name
'Petrov, Pavel A.'
'Filippova, Elizaveta A.'
'Sukhikh, Taisiya S.'
'Sheven, Dmitriy G.'
'Novikov, Alexander S.'

_publ_section_title
;
 Adducts of a sterically hindered tellurium(iv) catecholate with diimines
;
_journal_issue 35
_journal_name_full 'New Journal of Chemistry'
_journal_page_first 15483
_journal_page_last 15492
_journal_paper_doi 10.1039/D4NJ02469A
_journal_volume 48
_journal_year 2024
_chemical_formula_moiety '2(C28 H40 O4 Te), C8 H6 N4'
_chemical_formula_sum 'C64 H86 N4 O8 Te2'
_chemical_formula_weight 1294.56
_space_group_crystal_system triclinic
_space_group_IT_number 2
_space_group_name_Hall '-P 1'
_space_group_name_H-M_alt 'P -1'
_atom_sites_solution_hydrogens geom
_atom_sites_solution_primary dual
_audit_creation_date 2023-01-09
_audit_creation_method
;
Olex2 1.3
(compiled 2019.09.11 svn.r3662 for OlexSys, GUI svn.r5938)
;
_audit_update_record
;
2024-07-25 deposited with the CCDC.	2024-07-30 downloaded from the CCDC.
;
_cell_angle_alpha 71.0190(10)
_cell_angle_beta 85.0980(10)
_cell_angle_gamma 82.0150(10)
_cell_formula_units_Z 1
_cell_length_a 10.2838(3)
_cell_length_b 11.0436(3)
_cell_length_c 14.4322(4)
_cell_measurement_reflns_used 5227
_cell_measurement_temperature 150.15
_cell_measurement_theta_max 27.02
_cell_measurement_theta_min 2.45
_cell_volume 1533.50(8)
_computing_cell_refinement 'Bruker SAINT'
_computing_data_collection 'Bruker APEX3'
_computing_data_reduction 'Bruker SAINT'
_computing_molecular_graphics 'Olex2 1.3 (Dolomanov et al., 2009)'
_computing_publication_material 'Olex2 1.3 (Dolomanov et al., 2009)'
_computing_structure_refinement 'ShelXL 2014/7 (Sheldrick, 2015)'
_computing_structure_solution 'SHELXT 2014/5 (Sheldrick, 2014)'
_diffrn_ambient_temperature 150.15
_diffrn_detector_area_resol_mean 7.41
_diffrn_detector_type 'Bruker PHOTON III area detector'
_diffrn_measured_fraction_theta_full 0.997
_diffrn_measured_fraction_theta_max 0.994
_diffrn_measurement_device 'three-circle diffractometer'
_diffrn_measurement_device_type 'Bruker D8 Venture diffractometer'
_diffrn_measurement_method '\f and \w scans'
_diffrn_radiation_monochromator 'Incoatec HELIOS multilayer mirrors'
_diffrn_radiation_type MoK\a
_diffrn_radiation_wavelength 0.71073
_diffrn_reflns_av_R_equivalents 0.0459
_diffrn_reflns_av_unetI/netI 0.0634
_diffrn_reflns_Laue_measured_fraction_full 0.997
_diffrn_reflns_Laue_measured_fraction_max 0.994
_diffrn_reflns_limit_h_max 13
_diffrn_reflns_limit_h_min -13
_diffrn_reflns_limit_k_max 14
_diffrn_reflns_limit_k_min -14
_diffrn_reflns_limit_l_max 18
_diffrn_reflns_limit_l_min -18
_diffrn_reflns_number 17075
_diffrn_reflns_point_group_measured_fraction_full 0.997
_diffrn_reflns_point_group_measured_fraction_max 0.994
_diffrn_reflns_theta_full 25.242
_diffrn_reflns_theta_max 27.146
_diffrn_reflns_theta_min 2.446
_diffrn_source 'Incoatec IuS3.0 microfocus X-ray tube'
_diffrn_source_current 1.4
_diffrn_source_power 0.07
_diffrn_source_voltage 50.0
_diffrn_standards_number 0
_exptl_absorpt_coefficient_mu 1.007
_exptl_absorpt_correction_T_max 0.7455
_exptl_absorpt_correction_T_min 0.7014
_exptl_absorpt_correction_type multi-scan
_exptl_absorpt_process_details
;
SADABS-2016/2 (Bruker,2016/2) was used for absorption correction.
wR2(int) was 0.1602 before and 0.0491 after correction.
The Ratio of minimum to maximum transmission is 0.9408.
The \l/2 correction factor is Not present.
;
_exptl_crystal_colour yellow
_exptl_crystal_density_diffrn 1.402
_exptl_crystal_description prism
_exptl_crystal_F_000 666
_exptl_crystal_size_max 0.11
_exptl_crystal_size_mid 0.05
_exptl_crystal_size_min 0.05
_refine_diff_density_max 1.637
_refine_diff_density_min -0.732
_refine_diff_density_rms 0.101
_refine_ls_extinction_method none
_refine_ls_goodness_of_fit_ref 0.965
_refine_ls_hydrogen_treatment constr
_refine_ls_matrix_type full
_refine_ls_number_parameters 364
_refine_ls_number_reflns 6761
_refine_ls_number_restraints 0
_refine_ls_restrained_S_all 0.965
_refine_ls_R_factor_all 0.0522
_refine_ls_R_factor_gt 0.0417
_refine_ls_shift/su_max 0.001
_refine_ls_shift/su_mean 0.000
_refine_ls_structure_factor_coef Fsqd
_refine_ls_weighting_details 'w=1/[\s^2^(Fo^2^)+(0.0607P)^2^] where P=(Fo^2^+2Fc^2^)/3'
_refine_ls_weighting_scheme calc
_refine_ls_wR_factor_gt 0.0962
_refine_ls_wR_factor_ref 0.1062
_reflns_Friedel_coverage 0.000
_reflns_number_gt 5655
_reflns_number_total 6761
_reflns_threshold_expression 'I > 2\s(I)'
_cod_data_source_file d4nj02469a3.cif
_cod_data_source_block 7
_cod_depositor_comments 'Adding full bibliography for 7063385--7063390.cif.'
_cod_database_code 7063385
_shelx_shelxl_version_number 2014/7
_shelx_space_group_comment
;
The symmetry employed for this shelxl refinement is uniquely defined
by the following loop, which should always be used as a source of
symmetry information in preference to the above space-group names.
They are only intended as comments.
;
_shelx_estimated_absorpt_t_max 0.951
_shelx_estimated_absorpt_t_min 0.897
_olex2_refinement_description
;
1.a Aromatic/amide H refined with riding coordinates:
 C4(H4), C5(H5), C18(H18), C19(H19), C30(H30), C31(H31), C32(H32)
1.b Idealised Me refined as rotating group:
 C8(H8A,H8B,H8C), C9(H9A,H9B,H9C), C10(H10A,H10B,H10C), C12(H12A,H12B,H12C),
 C13(H13A,H13B,H13C), C14(H14A,H14B,H14C), C22(H22A,H22B,H22C), C23(H23A,H23B,
 H23C), C24(H24A,H24B,H24C), C26(H26A,H26B,H26C), C27(H27A,H27B,H27C), C28(H28A,
 H28B,H28C)
;
_olex2_submission_special_instructions 'No special instructions were received'

loop_
_space_group_symop_operation_xyz
'x, y, z'
'-x, -y, -z'

loop_
_atom_site_label
_atom_site_type_symbol
_atom_site_fract_x
_atom_site_fract_y
_atom_site_fract_z
_atom_site_U_iso_or_equiv
_atom_site_adp_type
_atom_site_occupancy
_atom_site_site_symmetry_order
_atom_site_calc_flag
_atom_site_refinement_flags_posn
_atom_site_refinement_flags_adp
_atom_site_refinement_flags_occupancy
_atom_site_disorder_assembly
_atom_site_disorder_group
Te1 Te 0.33354(2) 0.61915(2) 0.39763(2) 0.02447(9) Uani 1 1 d . . . . .
O1 O 0.4902(2) 0.6939(2) 0.32769(17) 0.0269(5) Uani 1 1 d . . . . .
O2 O 0.2588(2) 0.8074(2) 0.34567(17) 0.0263(5) Uani 1 1 d . . . . .
O3 O 0.2648(2) 0.6056(2) 0.28084(17) 0.0260(5) Uani 1 1 d . . . . .
O4 O 0.4441(2) 0.4532(2) 0.39288(17) 0.0268(5) Uani 1 1 d . . . . .
N2 N -0.0506(3) 0.3410(3) 0.5369(2) 0.0307(7) Uani 1 1 d . . . . .
N1 N 0.1552(3) 0.4165(3) 0.4743(2) 0.0300(7) Uani 1 1 d . . . . .
C1 C 0.4644(3) 0.8186(3) 0.2621(2) 0.0244(7) Uani 1 1 d . . . . .
C2 C 0.3371(3) 0.8787(3) 0.2713(2) 0.0246(7) Uani 1 1 d . . . . .
C3 C 0.2955(3) 1.0019(3) 0.2091(2) 0.0246(7) Uani 1 1 d . . . . .
C4 C 0.3886(3) 1.0590(3) 0.1389(3) 0.0278(7) Uani 1 1 d . . . . .
H4 H 0.3654 1.1432 0.0953 0.033 Uiso 1 1 calc R U . . .
C5 C 0.5148(3) 0.9978(4) 0.1298(3) 0.0292(8) Uani 1 1 d . . . . .
H5 H 0.5743 1.0419 0.0804 0.035 Uiso 1 1 calc R U . . .
C6 C 0.5564(3) 0.8743(3) 0.1904(3) 0.0246(7) Uani 1 1 d . . . . .
C7 C 0.1566(3) 1.0681(3) 0.2197(3) 0.0269(7) Uani 1 1 d . . . . .
C8 C 0.1329(4) 1.2013(4) 0.1431(3) 0.0376(9) Uani 1 1 d . . . . .
H8A H 0.1970 1.2557 0.1495 0.056 Uiso 1 1 calc R U . . .
H8B H 0.0438 1.2409 0.1533 0.056 Uiso 1 1 calc R U . . .
H8C H 0.1427 1.1927 0.0773 0.056 Uiso 1 1 calc R U . . .
C9 C 0.1403(4) 1.0893(4) 0.3201(3) 0.0336(8) Uani 1 1 d . . . . .
H9A H 0.1674 1.0082 0.3712 0.050 Uiso 1 1 calc R U . . .
H9B H 0.0480 1.1184 0.3325 0.050 Uiso 1 1 calc R U . . .
H9C H 0.1952 1.1548 0.3207 0.050 Uiso 1 1 calc R U . . .
C10 C 0.0548(3) 0.9867(4) 0.2074(3) 0.0355(9) Uani 1 1 d . . . . .
H10A H 0.0657 0.9784 0.1416 0.053 Uiso 1 1 calc R U . . .
H10B H -0.0337 1.0286 0.2164 0.053 Uiso 1 1 calc R U . . .
H10C H 0.0670 0.9010 0.2565 0.053 Uiso 1 1 calc R U . . .
C11 C 0.6924(3) 0.8039(3) 0.1776(3) 0.0262(7) Uani 1 1 d . . . . .
C12 C 0.6764(4) 0.6885(4) 0.1443(3) 0.0351(8) Uani 1 1 d . . . . .
H12A H 0.6296 0.7188 0.0831 0.053 Uiso 1 1 calc R U . . .
H12B H 0.6260 0.6282 0.1950 0.053 Uiso 1 1 calc R U . . .
H12C H 0.7632 0.6447 0.1337 0.053 Uiso 1 1 calc R U . . .
C13 C 0.7637(4) 0.7580(4) 0.2743(3) 0.0384(9) Uani 1 1 d . . . . .
H13A H 0.8520 0.7165 0.2643 0.058 Uiso 1 1 calc R U . . .
H13B H 0.7142 0.6961 0.3243 0.058 Uiso 1 1 calc R U . . .
H13C H 0.7705 0.8322 0.2960 0.058 Uiso 1 1 calc R U . . .
C14 C 0.7780(3) 0.8922(4) 0.1006(3) 0.0337(8) Uani 1 1 d . . . . .
H14A H 0.7358 0.9220 0.0374 0.051 Uiso 1 1 calc R U . . .
H14B H 0.8643 0.8446 0.0941 0.051 Uiso 1 1 calc R U . . .
H14C H 0.7890 0.9666 0.1208 0.051 Uiso 1 1 calc R U . . .
C15 C 0.3379(3) 0.5146(3) 0.2441(2) 0.0225(7) Uani 1 1 d . . . . .
C16 C 0.4365(3) 0.4339(3) 0.3038(2) 0.0235(7) Uani 1 1 d . . . . .
C17 C 0.5179(3) 0.3394(3) 0.2740(3) 0.0263(7) Uani 1 1 d . . . . .
C18 C 0.4956(3) 0.3331(3) 0.1827(3) 0.0292(8) Uani 1 1 d . . . . .
H18 H 0.5489 0.2707 0.1594 0.035 Uiso 1 1 calc R U . . .
C19 C 0.3983(3) 0.4143(3) 0.1235(3) 0.0286(8) Uani 1 1 d . . . . .
H19 H 0.3877 0.4051 0.0615 0.034 Uiso 1 1 calc R U . . .
C20 C 0.3160(3) 0.5085(3) 0.1516(3) 0.0243(7) Uani 1 1 d . . . . .
C21 C 0.6297(3) 0.2522(4) 0.3376(3) 0.0314(8) Uani 1 1 d . . . . .
C22 C 0.7315(4) 0.3382(4) 0.3446(3) 0.0417(10) Uani 1 1 d . . . . .
H22A H 0.8012 0.2854 0.3875 0.063 Uiso 1 1 calc R U . . .
H22B H 0.6885 0.4050 0.3717 0.063 Uiso 1 1 calc R U . . .
H22C H 0.7698 0.3790 0.2791 0.063 Uiso 1 1 calc R U . . .
C23 C 0.5768(4) 0.1779(4) 0.4400(3) 0.0413(10) Uani 1 1 d . . . . .
H23A H 0.6491 0.1210 0.4777 0.062 Uiso 1 1 calc R U . . .
H23B H 0.5099 0.1261 0.4338 0.062 Uiso 1 1 calc R U . . .
H23C H 0.5377 0.2390 0.4738 0.062 Uiso 1 1 calc R U . . .
C24 C 0.7000(4) 0.1525(4) 0.2907(3) 0.0458(11) Uani 1 1 d . . . . .
H24A H 0.7364 0.1974 0.2255 0.069 Uiso 1 1 calc R U . . .
H24B H 0.6370 0.0967 0.2849 0.069 Uiso 1 1 calc R U . . .
H24C H 0.7713 0.1001 0.3320 0.069 Uiso 1 1 calc R U . . .
C25 C 0.2085(3) 0.5989(3) 0.0874(3) 0.0298(8) Uani 1 1 d . . . . .
C26 C 0.2403(4) 0.7390(4) 0.0591(3) 0.0452(10) Uani 1 1 d . . . . .
H26A H 0.2468 0.7615 0.1187 0.068 Uiso 1 1 calc R U . . .
H26B H 0.1703 0.7972 0.0195 0.068 Uiso 1 1 calc R U . . .
H26C H 0.3240 0.7473 0.0210 0.068 Uiso 1 1 calc R U . . .
C27 C 0.0751(3) 0.5859(4) 0.1422(3) 0.0431(10) Uani 1 1 d . . . . .
H27A H 0.0598 0.4950 0.1657 0.065 Uiso 1 1 calc R U . . .
H27B H 0.0059 0.6364 0.0979 0.065 Uiso 1 1 calc R U . . .
H27C H 0.0737 0.6179 0.1982 0.065 Uiso 1 1 calc R U . . .
C28 C 0.2004(4) 0.5666(4) -0.0075(3) 0.0399(10) Uani 1 1 d . . . . .
H28A H 0.2846 0.5762 -0.0448 0.060 Uiso 1 1 calc R U . . .
H28B H 0.1306 0.6253 -0.0469 0.060 Uiso 1 1 calc R U . . .
H28C H 0.1808 0.4775 0.0088 0.060 Uiso 1 1 calc R U . . .
C29 C 0.0287(3) 0.4337(3) 0.5026(2) 0.0250(7) Uani 1 1 d . . . . .
C30 C 0.0021(3) 0.2227(4) 0.5405(3) 0.0313(8) Uani 1 1 d . . . . .
H30 H -0.0518 0.1548 0.5630 0.038 Uiso 1 1 calc R U . . .
C31 C 0.1317(4) 0.1942(3) 0.5129(3) 0.0298(8) Uani 1 1 d . . . . .
H31 H 0.1683 0.1089 0.5170 0.036 Uiso 1 1 calc R U . . .
C32 C 0.2047(4) 0.2967(3) 0.4793(3) 0.0320(8) Uani 1 1 d . . . . .
H32 H 0.2939 0.2813 0.4587 0.038 Uiso 1 1 calc R U . . .

loop_
_atom_site_aniso_label
_atom_site_aniso_U_11
_atom_site_aniso_U_22
_atom_site_aniso_U_33
_atom_site_aniso_U_23
_atom_site_aniso_U_13
_atom_site_aniso_U_12
Te1 0.02240(12) 0.02278(14) 0.02761(14) -0.00953(10) 0.00123(9) 0.00179(8)
O1 0.0226(11) 0.0235(13) 0.0317(13) -0.0069(11) 0.0002(10) 0.0016(9)
O2 0.0231(11) 0.0221(12) 0.0322(13) -0.0091(11) 0.0036(10) 0.0001(9)
O3 0.0224(11) 0.0239(12) 0.0326(13) -0.0130(11) -0.0023(10) 0.0047(9)
O4 0.0268(12) 0.0228(12) 0.0285(13) -0.0072(10) -0.0020(10) 0.0036(9)
N2 0.0274(15) 0.0294(17) 0.0347(17) -0.0116(14) 0.0030(13) -0.0005(12)
N1 0.0270(14) 0.0284(16) 0.0327(17) -0.0090(14) 0.0015(13) -0.0004(12)
C1 0.0248(16) 0.0222(17) 0.0267(18) -0.0086(14) -0.0038(14) -0.0012(13)
C2 0.0234(16) 0.0270(18) 0.0260(18) -0.0131(15) 0.0018(14) -0.0026(13)
C3 0.0206(15) 0.0292(18) 0.0273(18) -0.0145(15) -0.0035(14) 0.0013(13)
C4 0.0298(17) 0.0233(18) 0.0292(19) -0.0071(15) -0.0021(15) -0.0020(14)
C5 0.0218(16) 0.036(2) 0.0303(19) -0.0106(16) 0.0010(14) -0.0064(14)
C6 0.0188(15) 0.0260(18) 0.0308(19) -0.0123(15) -0.0012(14) -0.0008(13)
C7 0.0219(16) 0.0266(18) 0.0321(19) -0.0108(16) 0.0002(14) 0.0007(13)
C8 0.0326(19) 0.034(2) 0.043(2) -0.0114(19) -0.0063(17) 0.0089(16)
C9 0.0350(19) 0.030(2) 0.039(2) -0.0172(17) -0.0015(17) 0.0032(15)
C10 0.0249(17) 0.040(2) 0.045(2) -0.0198(19) -0.0040(16) 0.0016(15)
C11 0.0204(15) 0.0298(19) 0.0293(18) -0.0120(15) -0.0034(14) 0.0019(13)
C12 0.0316(19) 0.036(2) 0.039(2) -0.0158(18) 0.0074(16) -0.0026(15)
C13 0.0264(18) 0.053(3) 0.034(2) -0.0126(19) -0.0042(16) -0.0014(17)
C14 0.0216(16) 0.041(2) 0.039(2) -0.0155(18) 0.0066(16) -0.0035(15)
C15 0.0180(14) 0.0188(16) 0.0296(18) -0.0077(14) 0.0027(13) -0.0003(12)
C16 0.0224(15) 0.0221(17) 0.0233(17) -0.0041(14) 0.0022(13) -0.0025(13)
C17 0.0234(16) 0.0238(18) 0.0295(19) -0.0072(15) -0.0002(14) 0.0001(13)
C18 0.0235(16) 0.0282(19) 0.038(2) -0.0176(17) 0.0019(15) 0.0046(13)
C19 0.0237(16) 0.033(2) 0.0312(19) -0.0141(16) -0.0024(14) -0.0005(14)
C20 0.0199(15) 0.0226(17) 0.0315(19) -0.0106(15) 0.0012(14) -0.0025(12)
C21 0.0262(17) 0.031(2) 0.034(2) -0.0105(16) -0.0067(15) 0.0093(14)
C22 0.0278(19) 0.054(3) 0.043(2) -0.016(2) -0.0057(17) 0.0010(17)
C23 0.043(2) 0.031(2) 0.043(2) -0.0064(19) -0.0082(19) 0.0088(17)
C24 0.042(2) 0.044(2) 0.048(3) -0.019(2) -0.013(2) 0.0242(19)
C25 0.0289(17) 0.0270(19) 0.032(2) -0.0101(16) -0.0035(15) 0.0043(14)
C26 0.057(3) 0.030(2) 0.046(3) -0.0064(19) -0.014(2) -0.0004(18)
C27 0.0222(17) 0.056(3) 0.052(3) -0.021(2) -0.0056(18) 0.0060(17)
C28 0.046(2) 0.038(2) 0.034(2) -0.0088(18) -0.0165(18) 0.0069(18)
C29 0.0254(16) 0.0296(19) 0.0199(17) -0.0087(15) -0.0010(14) -0.0005(14)
C30 0.0314(18) 0.0285(19) 0.035(2) -0.0123(17) 0.0033(16) -0.0045(14)
C31 0.0363(19) 0.0261(19) 0.0267(18) -0.0107(15) 0.0025(15) 0.0010(15)
C32 0.0308(18) 0.030(2) 0.032(2) -0.0101(16) 0.0047(16) 0.0033(15)

loop_
_atom_type_symbol
_atom_type_description
_atom_type_scat_dispersion_real
_atom_type_scat_dispersion_imag
_atom_type_scat_source
C C 0.0033 0.0016 'International Tables Vol C Tables 4.2.6.8 and 6.1.1.4'
H H 0.0000 0.0000 'International Tables Vol C Tables 4.2.6.8 and 6.1.1.4'
N N 0.0061 0.0033 'International Tables Vol C Tables 4.2.6.8 and 6.1.1.4'
O O 0.0106 0.0060 'International Tables Vol C Tables 4.2.6.8 and 6.1.1.4'
Te Te -0.5308 1.6751 'International Tables Vol C Tables 4.2.6.8 and 6.1.1.4'

loop_
_geom_angle_atom_site_label_1
_geom_angle_atom_site_label_2
_geom_angle_atom_site_label_3
_geom_angle
_geom_angle_site_symmetry_1
_geom_angle_site_symmetry_3
_geom_angle_publ_flag
O1 Te1 O2 80.01(9) . . ?
O1 Te1 O4 81.57(9) . . ?
O1 Te1 N1 155.51(9) . . ?
O2 Te1 O4 156.09(10) . . ?
O2 Te1 N1 120.21(8) . . ?
O3 Te1 O1 93.77(10) . . ?
O3 Te1 O2 84.72(9) . . ?
O3 Te1 O4 81.41(9) . . ?
O3 Te1 N1 75.97(9) . . ?
O4 Te1 N1 75.00(9) . . ?
C1 O1 Te1 114.27(18) . . ?
C2 O2 Te1 112.56(19) . . ?
C15 O3 Te1 114.05(18) . . ?
C16 O4 Te1 111.32(18) . . ?
C30 N2 C29 116.2(3) . . ?
C29 N1 Te1 126.4(2) . . ?
C32 N1 Te1 117.1(2) . . ?
C32 N1 C29 116.5(3) . . ?
O1 C1 C2 114.8(3) . . ?
C6 C1 O1 122.0(3) . . ?
C6 C1 C2 123.2(3) . . ?
O2 C2 C1 114.9(3) . . ?
O2 C2 C3 123.7(3) . . ?
C3 C2 C1 121.4(3) . . ?
C2 C3 C7 121.4(3) . . ?
C4 C3 C2 115.4(3) . . ?
C4 C3 C7 123.2(3) . . ?
C3 C4 H4 118.6 . . ?
C3 C4 C5 122.7(3) . . ?
C5 C4 H4 118.6 . . ?
C4 C5 H5 118.9 . . ?
C6 C5 C4 122.2(3) . . ?
C6 C5 H5 118.9 . . ?
C1 C6 C5 115.0(3) . . ?
C1 C6 C11 122.5(3) . . ?
C5 C6 C11 122.5(3) . . ?
C3 C7 C9 108.5(3) . . ?
C8 C7 C3 112.1(3) . . ?
C8 C7 C9 106.5(3) . . ?
C8 C7 C10 107.8(3) . . ?
C10 C7 C3 110.1(3) . . ?
C10 C7 C9 111.7(3) . . ?
C7 C8 H8A 109.5 . . ?
C7 C8 H8B 109.5 . . ?
C7 C8 H8C 109.5 . . ?
H8A C8 H8B 109.5 . . ?
H8A C8 H8C 109.5 . . ?
H8B C8 H8C 109.5 . . ?
C7 C9 H9A 109.5 . . ?
C7 C9 H9B 109.5 . . ?
C7 C9 H9C 109.5 . . ?
H9A C9 H9B 109.5 . . ?
H9A C9 H9C 109.5 . . ?
H9B C9 H9C 109.5 . . ?
C7 C10 H10A 109.5 . . ?
C7 C10 H10B 109.5 . . ?
C7 C10 H10C 109.5 . . ?
H10A C10 H10B 109.5 . . ?
H10A C10 H10C 109.5 . . ?
H10B C10 H10C 109.5 . . ?
C6 C11 C12 109.0(3) . . ?
C6 C11 C13 110.3(3) . . ?
C12 C11 C13 110.2(3) . . ?
C14 C11 C6 111.3(3) . . ?
C14 C11 C12 108.6(3) . . ?
C14 C11 C13 107.4(3) . . ?
C11 C12 H12A 109.5 . . ?
C11 C12 H12B 109.5 . . ?
C11 C12 H12C 109.5 . . ?
H12A C12 H12B 109.5 . . ?
H12A C12 H12C 109.5 . . ?
H12B C12 H12C 109.5 . . ?
C11 C13 H13A 109.5 . . ?
C11 C13 H13B 109.5 . . ?
C11 C13 H13C 109.5 . . ?
H13A C13 H13B 109.5 . . ?
H13A C13 H13C 109.5 . . ?
H13B C13 H13C 109.5 . . ?
C11 C14 H14A 109.5 . . ?
C11 C14 H14B 109.5 . . ?
C11 C14 H14C 109.5 . . ?
H14A C14 H14B 109.5 . . ?
H14A C14 H14C 109.5 . . ?
H14B C14 H14C 109.5 . . ?
O3 C15 C16 115.9(3) . . ?
O3 C15 C20 121.2(3) . . ?
C20 C15 C16 122.9(3) . . ?
O4 C16 C15 115.2(3) . . ?
O4 C16 C17 123.7(3) . . ?
C17 C16 C15 121.1(3) . . ?
C16 C17 C21 121.8(3) . . ?
C18 C17 C16 115.8(3) . . ?
C18 C17 C21 122.3(3) . . ?
C17 C18 H18 118.6 . . ?
C17 C18 C19 122.7(3) . . ?
C19 C18 H18 118.6 . . ?
C18 C19 H19 118.7 . . ?
C18 C19 C20 122.5(3) . . ?
C20 C19 H19 118.7 . . ?
C15 C20 C25 121.8(3) . . ?
C19 C20 C15 114.9(3) . . ?
C19 C20 C25 123.3(3) . . ?
C22 C21 C17 108.1(3) . . ?
C22 C21 C24 107.7(3) . . ?
C23 C21 C17 111.2(3) . . ?
C23 C21 C22 110.7(3) . . ?
C23 C21 C24 107.6(3) . . ?
C24 C21 C17 111.5(3) . . ?
C21 C22 H22A 109.5 . . ?
C21 C22 H22B 109.5 . . ?
C21 C22 H22C 109.5 . . ?
H22A C22 H22B 109.5 . . ?
H22A C22 H22C 109.5 . . ?
H22B C22 H22C 109.5 . . ?
C21 C23 H23A 109.5 . . ?
C21 C23 H23B 109.5 . . ?
C21 C23 H23C 109.5 . . ?
H23A C23 H23B 109.5 . . ?
H23A C23 H23C 109.5 . . ?
H23B C23 H23C 109.5 . . ?
C21 C24 H24A 109.5 . . ?
C21 C24 H24B 109.5 . . ?
C21 C24 H24C 109.5 . . ?
H24A C24 H24B 109.5 . . ?
H24A C24 H24C 109.5 . . ?
H24B C24 H24C 109.5 . . ?
C20 C25 C26 109.4(3) . . ?
C20 C25 C28 111.1(3) . . ?
C27 C25 C20 110.2(3) . . ?
C27 C25 C26 110.1(3) . . ?
C27 C25 C28 107.9(3) . . ?
C28 C25 C26 108.0(3) . . ?
C25 C26 H26A 109.5 . . ?
C25 C26 H26B 109.5 . . ?
C25 C26 H26C 109.5 . . ?
H26A C26 H26B 109.5 . . ?
H26A C26 H26C 109.5 . . ?
H26B C26 H26C 109.5 . . ?
C25 C27 H27A 109.5 . . ?
C25 C27 H27B 109.5 . . ?
C25 C27 H27C 109.5 . . ?
H27A C27 H27B 109.5 . . ?
H27A C27 H27C 109.5 . . ?
H27B C27 H27C 109.5 . . ?
C25 C28 H28A 109.5 . . ?
C25 C28 H28B 109.5 . . ?
C25 C28 H28C 109.5 . . ?
H28A C28 H28B 109.5 . . ?
H28A C28 H28C 109.5 . . ?
H28B C28 H28C 109.5 . . ?
N2 C29 C29 116.9(4) . 2_566 ?
N1 C29 N2 125.7(3) . . ?
N1 C29 C29 117.5(4) . 2_566 ?
N2 C30 H30 118.5 . . ?
N2 C30 C31 123.0(3) . . ?
C31 C30 H30 118.5 . . ?
C30 C31 H31 122.0 . . ?
C32 C31 C30 116.1(3) . . ?
C32 C31 H31 122.0 . . ?
N1 C32 C31 122.7(3) . . ?
N1 C32 H32 118.7 . . ?
C31 C32 H32 118.7 . . ?

loop_
_geom_bond_atom_site_label_1
_geom_bond_atom_site_label_2
_geom_bond_distance
_geom_bond_site_symmetry_2
_geom_bond_publ_flag
Te1 O1 1.961(2) . ?
Te1 O2 2.029(2) . ?
Te1 O3 1.939(2) . ?
Te1 O4 2.036(2) . ?
Te1 N1 2.963(3) . ?
O1 C1 1.399(4) . ?
O2 C2 1.378(4) . ?
O3 C15 1.388(4) . ?
O4 C16 1.380(4) . ?
N2 C29 1.338(4) . ?
N2 C30 1.329(4) . ?
N1 C29 1.337(4) . ?
N1 C32 1.331(4) . ?
C1 C2 1.399(4) . ?
C1 C6 1.387(5) . ?
C2 C3 1.396(5) . ?
C3 C4 1.388(5) . ?
C3 C7 1.530(4) . ?
C4 H4 0.9500 . ?
C4 C5 1.394(5) . ?
C5 H5 0.9500 . ?
C5 C6 1.391(5) . ?
C6 C11 1.531(4) . ?
C7 C8 1.527(5) . ?
C7 C9 1.534(5) . ?
C7 C10 1.527(5) . ?
C8 H8A 0.9800 . ?
C8 H8B 0.9800 . ?
C8 H8C 0.9800 . ?
C9 H9A 0.9800 . ?
C9 H9B 0.9800 . ?
C9 H9C 0.9800 . ?
C10 H10A 0.9800 . ?
C10 H10B 0.9800 . ?
C10 H10C 0.9800 . ?
C11 C12 1.534(5) . ?
C11 C13 1.535(5) . ?
C11 C14 1.526(5) . ?
C12 H12A 0.9800 . ?
C12 H12B 0.9800 . ?
C12 H12C 0.9800 . ?
C13 H13A 0.9800 . ?
C13 H13B 0.9800 . ?
C13 H13C 0.9800 . ?
C14 H14A 0.9800 . ?
C14 H14B 0.9800 . ?
C14 H14C 0.9800 . ?
C15 C16 1.401(4) . ?
C15 C20 1.397(5) . ?
C16 C17 1.401(5) . ?
C17 C18 1.383(5) . ?
C17 C21 1.546(4) . ?
C18 H18 0.9500 . ?
C18 C19 1.390(5) . ?
C19 H19 0.9500 . ?
C19 C20 1.391(5) . ?
C20 C25 1.532(5) . ?
C21 C22 1.538(5) . ?
C21 C23 1.533(6) . ?
C21 C24 1.540(5) . ?
C22 H22A 0.9800 . ?
C22 H22B 0.9800 . ?
C22 H22C 0.9800 . ?
C23 H23A 0.9800 . ?
C23 H23B 0.9800 . ?
C23 H23C 0.9800 . ?
C24 H24A 0.9800 . ?
C24 H24B 0.9800 . ?
C24 H24C 0.9800 . ?
C25 C26 1.540(5) . ?
C25 C27 1.525(5) . ?
C25 C28 1.534(5) . ?
C26 H26A 0.9800 . ?
C26 H26B 0.9800 . ?
C26 H26C 0.9800 . ?
C27 H27A 0.9800 . ?
C27 H27B 0.9800 . ?
C27 H27C 0.9800 . ?
C28 H28A 0.9800 . ?
C28 H28B 0.9800 . ?
C28 H28C 0.9800 . ?
C29 C29 1.482(7) 2_566 ?
C30 H30 0.9500 . ?
C30 C31 1.381(5) . ?
C31 H31 0.9500 . ?
C31 C32 1.377(5) . ?
C32 H32 0.9500 . ?

loop_
_geom_torsion_atom_site_label_1
_geom_torsion_atom_site_label_2
_geom_torsion_atom_site_label_3
_geom_torsion_atom_site_label_4
_geom_torsion
_geom_torsion_site_symmetry_1
_geom_torsion_site_symmetry_2
_geom_torsion_site_symmetry_3
_geom_torsion_site_symmetry_4
_geom_torsion_publ_flag
Te1 O1 C1 C2 12.2(3) . . . . ?
Te1 O1 C1 C6 -164.5(3) . . . . ?
Te1 O2 C2 C1 -14.7(3) . . . . ?
Te1 O2 C2 C3 165.4(3) . . . . ?
Te1 O3 C15 C16 9.2(3) . . . . ?
Te1 O3 C15 C20 -168.5(2) . . . . ?
Te1 O4 C16 C15 -12.0(3) . . . . ?
Te1 O4 C16 C17 169.5(3) . . . . ?
Te1 N1 C29 N2 179.8(2) . . . . ?
Te1 N1 C29 C29 -1.4(5) . . . 2_566 ?
Te1 N1 C32 C31 -179.6(3) . . . . ?
O1 C1 C2 O2 2.1(4) . . . . ?
O1 C1 C2 C3 -178.1(3) . . . . ?
O1 C1 C6 C5 178.7(3) . . . . ?
O1 C1 C6 C11 0.1(5) . . . . ?
O2 C2 C3 C4 179.6(3) . . . . ?
O2 C2 C3 C7 0.3(5) . . . . ?
O3 C15 C16 O4 2.3(4) . . . . ?
O3 C15 C16 C17 -179.1(3) . . . . ?
O3 C15 C20 C19 178.7(3) . . . . ?
O3 C15 C20 C25 -1.7(5) . . . . ?
O4 C16 C17 C18 179.4(3) . . . . ?
O4 C16 C17 C21 -3.2(5) . . . . ?
N2 C30 C31 C32 -1.1(5) . . . . ?
C1 C2 C3 C4 -0.2(5) . . . . ?
C1 C2 C3 C7 -179.5(3) . . . . ?
C1 C6 C11 C12 66.0(4) . . . . ?
C1 C6 C11 C13 -55.1(4) . . . . ?
C1 C6 C11 C14 -174.2(3) . . . . ?
C2 C1 C6 C5 2.3(5) . . . . ?
C2 C1 C6 C11 -176.3(3) . . . . ?
C2 C3 C4 C5 0.8(5) . . . . ?
C2 C3 C7 C8 -179.4(3) . . . . ?
C2 C3 C7 C9 63.2(4) . . . . ?
C2 C3 C7 C10 -59.4(4) . . . . ?
C3 C4 C5 C6 0.2(5) . . . . ?
C4 C3 C7 C8 1.3(5) . . . . ?
C4 C3 C7 C9 -116.0(4) . . . . ?
C4 C3 C7 C10 121.4(4) . . . . ?
C4 C5 C6 C1 -1.7(5) . . . . ?
C4 C5 C6 C11 176.9(3) . . . . ?
C5 C6 C11 C12 -112.5(4) . . . . ?
C5 C6 C11 C13 126.4(4) . . . . ?
C5 C6 C11 C14 7.3(5) . . . . ?
C6 C1 C2 O2 178.7(3) . . . . ?
C6 C1 C2 C3 -1.4(5) . . . . ?
C7 C3 C4 C5 -179.9(3) . . . . ?
C15 C16 C17 C18 0.9(5) . . . . ?
C15 C16 C17 C21 178.3(3) . . . . ?
C15 C20 C25 C26 64.1(4) . . . . ?
C15 C20 C25 C27 -57.1(4) . . . . ?
C15 C20 C25 C28 -176.7(3) . . . . ?
C16 C15 C20 C19 1.1(5) . . . . ?
C16 C15 C20 C25 -179.3(3) . . . . ?
C16 C17 C18 C19 -0.3(5) . . . . ?
C16 C17 C21 C22 -64.5(4) . . . . ?
C16 C17 C21 C23 57.2(4) . . . . ?
C16 C17 C21 C24 177.3(3) . . . . ?
C17 C18 C19 C20 0.1(6) . . . . ?
C18 C17 C21 C22 112.7(4) . . . . ?
C18 C17 C21 C23 -125.6(4) . . . . ?
C18 C17 C21 C24 -5.5(5) . . . . ?
C18 C19 C20 C15 -0.4(5) . . . . ?
C18 C19 C20 C25 179.9(3) . . . . ?
C19 C20 C25 C26 -116.3(4) . . . . ?
C19 C20 C25 C27 122.5(4) . . . . ?
C19 C20 C25 C28 2.9(5) . . . . ?
C20 C15 C16 O4 -180.0(3) . . . . ?
C20 C15 C16 C17 -1.4(5) . . . . ?
C21 C17 C18 C19 -177.6(3) . . . . ?
C29 N2 C30 C31 1.4(5) . . . . ?
C29 N1 C32 C31 -1.0(5) . . . . ?
C30 N2 C29 N1 -1.6(5) . . . . ?
C30 N2 C29 C29 179.6(4) . . . 2_566 ?
C30 C31 C32 N1 0.9(6) . . . . ?
C32 N1 C29 N2 1.4(5) . . . . ?
C32 N1 C29 C29 -179.8(4) . . . 2_566 ?
